data_4311872
loop_
_publ_author_name
'Sandip Banthia'
'Anunay Samanta'

_publ_section_title
;
 In Situ Reduction of Copper(II) Forming an Unusually Air Stable Linear
 Complex of Copper(I) with a Fluorescent Tag
;
_journal_name_full 'Inorganic Chemistry'
_journal_page_first 6890
_journal_page_last 6892
_journal_paper_doi 10.1021/ic0490019
_journal_volume 43
_journal_year 2004
_chemical_formula_moiety 'C28 H22 Cu N6 O4, Cl O4'
_chemical_formula_sum 'C28 H22 Cl Cu N6 O8'
_chemical_formula_weight 669.52
_chemical_name_systematic
;
 ?
;
_space_group_IT_number 15
_symmetry_cell_setting monoclinic
_symmetry_space_group_name_Hall '-C 2yc'
_symmetry_space_group_name_H-M 'C 1 2/c 1'
_atom_sites_solution_hydrogens geom
_atom_sites_solution_primary direct
_atom_sites_solution_secondary difmap
_audit_creation_method SHELXL-97
_cell_angle_alpha 90.00
_cell_angle_beta 99.02(2)
_cell_angle_gamma 90.00
_cell_formula_units_Z 4
_cell_length_a 21.536(8)
_cell_length_b 8.172(3)
_cell_length_c 15.408(3)
_cell_measurement_reflns_used 25
_cell_measurement_temperature 293(2)
_cell_measurement_theta_max 10.71
_cell_measurement_theta_min 9.50
_cell_volume 2678.2(15)
_computing_cell_refinement 'CAD4 Express (Enraf Nonius, 1994)'
_computing_data_collection 'CAD4 Express (Enraf Nonius, 1994)'
_computing_data_reduction 'XCAD4 (Harms & Wocadlo, 1995)'
_computing_molecular_graphics 'Ortep-3 for Windows (Farrugia, 1997)/Platon'
_computing_publication_material 'WinGX publication routines (Farrugia, 1999)'
_computing_structure_refinement 'SHELXL-97 (Sheldrick, 1997)'
_computing_structure_solution 'SHELXS-86 (Sheldrick, 1986)'
_diffrn_ambient_temperature 293(2)
_diffrn_measured_fraction_theta_full 1.000
_diffrn_measured_fraction_theta_max 1.000
_diffrn_measurement_device_type 'Enraf Nonius Mach3 four circle (CAD4)'
_diffrn_measurement_method 'Profile data from omega'
_diffrn_radiation_monochromator graphite
_diffrn_radiation_source 'fine-focus sealed tube'
_diffrn_radiation_type MoK\a
_diffrn_radiation_wavelength 0.71073
_diffrn_reflns_av_R_equivalents 0.0535
_diffrn_reflns_av_sigmaI/netI 0.0667
_diffrn_reflns_limit_h_max 25
_diffrn_reflns_limit_h_min 0
_diffrn_reflns_limit_k_max 9
_diffrn_reflns_limit_k_min 0
_diffrn_reflns_limit_l_max 18
_diffrn_reflns_limit_l_min -18
_diffrn_reflns_number 2418
_diffrn_reflns_theta_full 24.97
_diffrn_reflns_theta_max 24.97
_diffrn_reflns_theta_min 1.91
_diffrn_standards_decay_% 0
_diffrn_standards_interval_time 90
_diffrn_standards_number 3
_exptl_absorpt_coefficient_mu 0.981
_exptl_absorpt_correction_T_max .8214
_exptl_absorpt_correction_T_min .7282
_exptl_absorpt_correction_type psi-scan
_exptl_absorpt_process_details
;
North A.C.T., Phillips D.C. & Mathews F.S. (1968) Acta. Cryst. A24, 351
Number of psi-scan sets used was   4
Theta correction was applied.
Averaged transmission function was used.
No Fourier smoothing was applied.
;
_exptl_crystal_colour BROWN
_exptl_crystal_density_diffrn 1.660
_exptl_crystal_density_meas ?
_exptl_crystal_density_method .
_exptl_crystal_description 'thin rods'
_exptl_crystal_F_000 1368
_exptl_crystal_size_max .6
_exptl_crystal_size_mid .36
_exptl_crystal_size_min .21
_refine_diff_density_max 0.876
_refine_diff_density_min -0.611
_refine_diff_density_rms 0.108
_refine_ls_extinction_method none
_refine_ls_goodness_of_fit_ref 1.033
_refine_ls_hydrogen_treatment mixed
_refine_ls_matrix_type full
_refine_ls_number_parameters 207
_refine_ls_number_reflns 2361
_refine_ls_number_restraints 2
_refine_ls_restrained_S_all 1.033
_refine_ls_R_factor_all 0.1370
_refine_ls_R_factor_gt 0.0744
_refine_ls_shift/su_max 0.000
_refine_ls_shift/su_mean 0.000
_refine_ls_structure_factor_coef Fsqd
_refine_ls_weighting_details 'calc w=1/[\s^2^(Fo^2^)+(0.0697P)^2^+27.0659P] where P=(Fo^2^+2Fc^2^)/3'
_refine_ls_weighting_scheme calc
_refine_ls_wR_factor_gt 0.1626
_refine_ls_wR_factor_ref 0.2022
_reflns_number_gt 1407
_reflns_number_total 2361
_reflns_threshold_expression >2sigma(I)
_cod_data_source_file ic0490019si20040724_061252.cif
_cod_data_source_block as28
_cod_depositor_comments
;
The following automatic conversions were performed:
'_exptl_absorpt_correction_type' value 'psi_scan' changed to 'psi-scan'
according to '/home/saulius/struct/CIF-dictionaries/cif_core.dic'
dictionary named 'cif_core.dic' version 2.4.1 from 2010-06-29.

Automatic conversion script
Id: cif_fix_enum 1527 2010-12-29 10:47:43Z saulius 
;
_cod_original_cell_volume 2678.3(14)
_cod_original_sg_symbol_H-M 'C 2/c'
_cod_database_code 4311872

loop_
_symmetry_equiv_pos_as_xyz
'x, y, z'
'-x, y, -z+1/2'
'x+1/2, y+1/2, z'
'-x+1/2, y+1/2, -z+1/2'
'-x, -y, -z'
'x, -y, z-1/2'
'-x+1/2, -y+1/2, -z'
'x+1/2, -y+1/2, z-1/2'

loop_
_atom_site_label
_atom_site_type_symbol
_atom_site_fract_x
_atom_site_fract_y
_atom_site_fract_z
_atom_site_U_iso_or_equiv
_atom_site_adp_type
_atom_site_occupancy
_atom_site_symmetry_multiplicity
_atom_site_calc_flag
_atom_site_refinement_flags
_atom_site_disorder_assembly
_atom_site_disorder_group
Cu1 Cu 0.0000 0.0000 0.0000 0.0472(5) Uani 1 2 d S . .
N1 N -0.0307(3) 0.2013(7) -0.0497(4) 0.0332(13) Uani 1 1 d . . .
N2 N -0.1728(3) 0.0830(7) -0.0478(4) 0.0341(14) Uani 1 1 d . . .
N3 N -0.3321(4) -0.4598(9) -0.2092(5) 0.060(2) Uani 1 1 d D . .
H3A H -0.370(3) -0.464(13) -0.235(6) 0.089 Uiso 1 1 d D . .
H3B H -0.309(4) -0.542(9) -0.192(7) 0.089 Uiso 1 1 d D . .
O1 O -0.2423(2) 0.2860(6) -0.1011(3) 0.0444(13) Uani 1 1 d . . .
O2 O -0.1269(3) -0.1681(7) -0.0185(4) 0.0615(17) Uani 1 1 d . . .
C1 C -0.2288(3) 0.1441(9) -0.0959(5) 0.0340(17) Uani 1 1 d . . .
C2 C -0.3228(3) -0.0163(10) -0.1852(5) 0.0421(18) Uani 1 1 d . . .
H2 H -0.3467 0.0754 -0.2041 0.051 Uiso 1 1 calc R . .
C3 C -0.3449(4) -0.1689(10) -0.2087(5) 0.0439(19) Uani 1 1 d . . .
H3 H -0.3846 -0.1798 -0.2421 0.053 Uiso 1 1 calc R . .
C4 C -0.3093(3) -0.3104(9) -0.1836(5) 0.0383(17) Uani 1 1 d . . .
C5 C -0.2499(4) -0.2923(9) -0.1318(5) 0.0434(19) Uani 1 1 d . . .
H5 H -0.2252 -0.3833 -0.1142 0.052 Uiso 1 1 calc R . .
C6 C -0.1699(3) -0.0873(10) -0.0536(5) 0.0401(19) Uani 1 1 d . . .
C7 C -0.2294(3) -0.1395(9) -0.1078(5) 0.0352(17) Uani 1 1 d . . .
C8 C -0.2646(3) 0.0016(10) -0.1333(4) 0.0374(15) Uani 1 1 d . . .
C9 C -0.1283(3) 0.1793(9) 0.0110(5) 0.0387(18) Uani 1 1 d . . .
H9A H -0.1044 0.1070 0.0537 0.046 Uiso 1 1 calc R . .
H9B H -0.1513 0.2549 0.0427 0.046 Uiso 1 1 calc R . .
C10 C -0.0830(3) 0.2757(8) -0.0353(4) 0.0305(15) Uani 1 1 d . . .
C11 C -0.0960(4) 0.4366(9) -0.0603(5) 0.048(2) Uani 1 1 d . . .
H11 H -0.1318 0.4876 -0.0463 0.057 Uiso 1 1 calc R . .
C12 C -0.0569(4) 0.5189(10) -0.1048(5) 0.049(2) Uani 1 1 d . . .
H12 H -0.0654 0.6269 -0.1218 0.059 Uiso 1 1 calc R . .
C13 C -0.0045(4) 0.4413(9) -0.1247(5) 0.0439(19) Uani 1 1 d . . .
H13 H 0.0223 0.4945 -0.1572 0.053 Uiso 1 1 calc R . .
C14 C 0.0079(3) 0.2857(10) -0.0961(4) 0.0412(18) Uani 1 1 d . . .
H14 H 0.0440 0.2345 -0.1088 0.049 Uiso 1 1 calc R . .
Cl1 Cl 0.0000 0.1237(4) 0.2500 0.0476(7) Uani 1 2 d S . .
O3 O 0.0454(4) 0.2177(12) 0.2980(7) 0.154(5) Uani 1 1 d . . .
O4 O 0.0271(8) 0.038(2) 0.2037(12) 0.337(13) Uani 1 1 d . . .

loop_
_atom_site_aniso_label
_atom_site_aniso_U_11
_atom_site_aniso_U_22
_atom_site_aniso_U_33
_atom_site_aniso_U_23
_atom_site_aniso_U_13
_atom_site_aniso_U_12
Cu1 0.0503(8) 0.0321(7) 0.0616(9) 0.0084(7) 0.0161(7) 0.0088(7)
N1 0.030(3) 0.030(3) 0.038(3) -0.003(3) 0.003(2) 0.005(3)
N2 0.025(3) 0.030(3) 0.047(4) -0.003(3) 0.005(3) 0.001(3)
N3 0.056(5) 0.044(5) 0.075(5) -0.002(4) -0.001(4) -0.008(4)
O1 0.043(3) 0.029(3) 0.061(3) 0.007(3) 0.008(3) 0.007(2)
O2 0.043(3) 0.047(3) 0.086(4) -0.002(3) -0.016(3) 0.015(3)
C1 0.023(4) 0.035(4) 0.046(4) 0.006(3) 0.012(3) 0.003(3)
C2 0.033(4) 0.040(4) 0.053(4) 0.006(4) 0.005(3) 0.011(4)
C3 0.035(4) 0.050(5) 0.045(4) 0.005(4) 0.002(3) 0.001(4)
C4 0.036(4) 0.035(4) 0.046(4) 0.002(3) 0.014(3) -0.011(3)
C5 0.044(5) 0.032(4) 0.053(5) 0.000(4) 0.002(4) 0.000(4)
C6 0.032(4) 0.043(5) 0.044(4) 0.003(4) 0.002(3) 0.005(4)
C7 0.026(4) 0.035(4) 0.045(4) 0.006(3) 0.007(3) 0.002(3)
C8 0.033(4) 0.038(4) 0.042(4) 0.007(4) 0.007(3) 0.002(4)
C9 0.029(4) 0.045(4) 0.042(4) -0.006(3) 0.005(3) 0.005(3)
C10 0.022(3) 0.034(4) 0.034(4) -0.009(3) 0.000(3) -0.001(3)
C11 0.043(4) 0.037(4) 0.059(5) -0.010(4) -0.005(4) 0.006(4)
C12 0.057(5) 0.038(4) 0.046(4) 0.007(4) -0.008(4) -0.010(4)
C13 0.039(4) 0.040(4) 0.050(4) 0.008(3) -0.001(4) -0.006(3)
C14 0.033(4) 0.054(5) 0.037(4) -0.003(4) 0.007(3) 0.004(4)
Cl1 0.0542(17) 0.0420(15) 0.0432(15) 0.000 -0.0031(13) 0.000
O3 0.119(7) 0.117(7) 0.189(10) -0.084(7) -0.091(7) 0.045(6)
O4 0.213(17) 0.44(3) 0.34(2) -0.33(2) -0.012(13) 0.080(16)

loop_
_atom_type_symbol
_atom_type_description
_atom_type_scat_dispersion_real
_atom_type_scat_dispersion_imag
_atom_type_scat_source
C C 0.0030 0.0020 'International Tables Vol C Tables 4.2.6.8 and 6.1.1.4'
H H 0.0000 0.0000 'International Tables Vol C Tables 4.2.6.8 and 6.1.1.4'
Cl Cl 0.1480 0.1590 'International Tables Vol C Tables 4.2.6.8 and 6.1.1.4'
Cu Cu 0.3200 1.2650 'International Tables Vol C Tables 4.2.6.8 and 6.1.1.4'
N N 0.0060 0.0030 'International Tables Vol C Tables 4.2.6.8 and 6.1.1.4'
O O 0.0110 0.0060 'International Tables Vol C Tables 4.2.6.8 and 6.1.1.4'

loop_
_geom_angle_atom_site_label_1
_geom_angle_atom_site_label_2
_geom_angle_atom_site_label_3
_geom_angle
_geom_angle_site_symmetry_1
_geom_angle_site_symmetry_3
_geom_angle_publ_flag
N1 Cu1 N1 180.0(5) 5 . ?
N1 Cu1 O2 84.1(2) 5 . ?
N1 Cu1 O2 95.9(2) . . ?
N1 Cu1 O4 71.3(4) 5 . ?
N1 Cu1 O4 108.7(4) . . ?
O2 Cu1 O4 99.4(4) . . ?
C10 N1 C14 117.2(6) . . ?
C10 N1 Cu1 125.7(5) . . ?
C14 N1 Cu1 116.7(5) . . ?
C6 N2 C1 111.3(6) . . ?
C6 N2 C9 123.5(6) . . ?
C1 N2 C9 124.6(6) . . ?
C4 N3 H3A 117(7) . . ?
C4 N3 H3B 117(7) . . ?
H3A N3 H3B 126(10) . . ?
C6 O2 Cu1 114.5(5) . . ?
O1 C1 N2 124.1(7) . . ?
O1 C1 C8 129.6(7) . . ?
N2 C1 C8 106.3(6) . . ?
C3 C2 C8 119.8(7) . . ?
C3 C2 H2 120.1 . . ?
C8 C2 H2 120.1 . . ?
C2 C3 C4 121.7(7) . . ?
C2 C3 H3 119.1 . . ?
C4 C3 H3 119.1 . . ?
N3 C4 C5 121.2(7) . . ?
N3 C4 C3 120.2(7) . . ?
C5 C4 C3 118.5(7) . . ?
C7 C5 C4 118.7(7) . . ?
C7 C5 H5 120.6 . . ?
C4 C5 H5 120.6 . . ?
O2 C6 N2 124.1(7) . . ?
O2 C6 C7 129.6(7) . . ?
N2 C6 C7 106.3(6) . . ?
C5 C7 C8 122.9(7) . . ?
C5 C7 C6 129.5(7) . . ?
C8 C7 C6 107.6(6) . . ?
C2 C8 C7 118.4(7) . . ?
C2 C8 C1 133.2(7) . . ?
C7 C8 C1 108.4(6) . . ?
N2 C9 C10 113.6(6) . . ?
N2 C9 H9A 108.8 . . ?
C10 C9 H9A 108.8 . . ?
N2 C9 H9B 108.8 . . ?
C10 C9 H9B 108.8 . . ?
H9A C9 H9B 107.7 . . ?
N1 C10 C11 121.9(7) . . ?
N1 C10 C9 117.7(6) . . ?
C11 C10 C9 120.4(7) . . ?
C12 C11 C10 120.0(8) . . ?
C12 C11 H11 120.0 . . ?
C10 C11 H11 120.0 . . ?
C11 C12 C13 119.0(8) . . ?
C11 C12 H12 120.5 . . ?
C13 C12 H12 120.5 . . ?
C14 C13 C12 119.2(8) . . ?
C14 C13 H13 120.4 . . ?
C12 C13 H13 120.4 . . ?
C13 C14 N1 122.6(7) . . ?
C13 C14 H14 118.7 . . ?
N1 C14 H14 118.7 . . ?
O4 Cl1 O4 109(2) 2 . ?
O4 Cl1 O3 112.1(11) 2 . ?
O4 Cl1 O3 105.9(9) . . ?
O4 Cl1 O3 105.9(9) 2 2 ?
O4 Cl1 O3 112.1(11) . 2 ?
O3 Cl1 O3 111.6(8) . 2 ?
Cl1 O4 Cu1 128.2(12) . . ?

loop_
_geom_bond_atom_site_label_1
_geom_bond_atom_site_label_2
_geom_bond_distance
_geom_bond_site_symmetry_2
_geom_bond_publ_flag
Cu1 N1 1.889(6) 5 ?
Cu1 N1 1.889(6) . ?
Cu1 O2 3.032(6) . ?
Cu1 O4 3.116(17) . ?
N1 C10 1.328(8) . ?
N1 C14 1.365(9) . ?
N2 C6 1.396(9) . ?
N2 C1 1.405(8) . ?
N2 C9 1.444(8) . ?
N3 C4 1.352(10) . ?
N3 H3A 0.85(5) . ?
N3 H3B 0.85(5) . ?
O1 C1 1.196(8) . ?
O2 C6 1.196(8) . ?
C1 C8 1.464(10) . ?
C2 C3 1.363(11) . ?
C2 C8 1.385(10) . ?
C2 H2 0.9300 . ?
C3 C4 1.408(10) . ?
C3 H3 0.9300 . ?
C4 C5 1.404(10) . ?
C5 C7 1.356(10) . ?
C5 H5 0.9300 . ?
C6 C7 1.478(10) . ?
C7 C8 1.402(10) . ?
C9 C10 1.517(10) . ?
C9 H9A 0.9700 . ?
C9 H9B 0.9700 . ?
C10 C11 1.386(10) . ?
C11 C12 1.347(11) . ?
C11 H11 0.9300 . ?
C12 C13 1.372(11) . ?
C12 H12 0.9300 . ?
C13 C14 1.358(10) . ?
C13 H13 0.9300 . ?
C14 H14 0.9300 . ?
Cl1 O4 1.214(12) 2 ?
Cl1 O4 1.214(12) . ?
Cl1 O3 1.366(8) . ?
Cl1 O3 1.366(8) 2 ?
